data_7705824
loop_
_publ_author_name
'Brach\<nakov\'a, Barbora'
'Adamko Ko\<Z\'i\<skov\'a, J\'ulia'
'Ko\<Z\'i\<sek, Jozef'
'Meln\'ikov\'a, Eva'
'G\'al, Miroslav'
'Herchel, Radovan'
'Dubaj, Tibor'
'\<Salitro\<s, Ivan'

_publ_section_title
;
 Low-spin and spin-crossover iron(II) complexes with pyridyl-benzimidazole
 ligands: synthesis, and structural, magnetic and solution study.
;
_journal_issue 48
_journal_name_full 'Dalton transactions (Cambridge, England : 2003)'
_journal_page_first 17786
_journal_page_last 17795
_journal_paper_doi 10.1039/d0dt03497e
_journal_volume 49
_journal_year 2020
_chemical_formula_moiety 'C82 H82 Fe N10, 2(C24 H20 B)'
_chemical_formula_sum 'C130 H122 B2 Fe N10'
_chemical_formula_weight 1901.85
_space_group_crystal_system triclinic
_space_group_IT_number 2
_space_group_name_Hall '-P 1'
_space_group_name_H-M_alt 'P -1'
_atom_sites_solution_hydrogens geom
_atom_sites_solution_primary dual
_audit_creation_date 2019-06-18
_audit_creation_method
;
Olex2 1.2
(compiled 2018.04.26 svn.r3504 for OlexSys, GUI svn.r5492)
;
_audit_update_record
;
2019-06-19 deposited with the CCDC.	2020-11-13 downloaded from the CCDC.
;
_cell_angle_alpha 113.376(3)
_cell_angle_beta 102.769(3)
_cell_angle_gamma 106.168(3)
_cell_formula_units_Z 2
_cell_length_a 17.4723(6)
_cell_length_b 18.4311(7)
_cell_length_c 20.0010(7)
_cell_measurement_reflns_used 47715
_cell_measurement_temperature 100(2)
_cell_measurement_theta_max 66.58
_cell_measurement_theta_min 2.60
_cell_volume 5261.8(4)
_computing_molecular_graphics 'Olex2 (Dolomanov et al., 2009)'
_computing_publication_material 'Olex2 (Dolomanov et al., 2009)'
_computing_structure_refinement 'ShelXL (Sheldrick, 2015)'
_computing_structure_solution 'ShelXT (Sheldrick, 2015)'
_diffrn_ambient_temperature 100.0
_diffrn_detector_area_resol_mean 5.81
_diffrn_measured_fraction_theta_full 0.992
_diffrn_measured_fraction_theta_max 0.968
_diffrn_measurement_device_type 'STOE STADIVARI'
_diffrn_measurement_method 'rotation method, \w scans'
_diffrn_radiation_type CuK\a
_diffrn_radiation_wavelength 1.54186
_diffrn_reflns_av_R_equivalents 0.2000
_diffrn_reflns_av_unetI/netI 0.1549
_diffrn_reflns_Laue_measured_fraction_full 0.992
_diffrn_reflns_Laue_measured_fraction_max 0.968
_diffrn_reflns_limit_h_max 10
_diffrn_reflns_limit_h_min -21
_diffrn_reflns_limit_k_max 22
_diffrn_reflns_limit_k_min -21
_diffrn_reflns_limit_l_max 24
_diffrn_reflns_limit_l_min -22
_diffrn_reflns_number 192446
_diffrn_reflns_point_group_measured_fraction_full 0.992
_diffrn_reflns_point_group_measured_fraction_max 0.968
_diffrn_reflns_theta_full 67.686
_diffrn_reflns_theta_max 71.789
_diffrn_reflns_theta_min 2.597
_diffrn_source 'Genix3D Cu HF'
_exptl_absorpt_coefficient_mu 1.580
_exptl_absorpt_correction_T_max 0.969
_exptl_absorpt_correction_T_min 0.859
_exptl_absorpt_correction_type multi-scan
_exptl_absorpt_process_details
;
STOE X-Red32, absorption correction by Gaussian integration, analogous to
P. Coppens, "The Evaluation of Absorption and Extinction in Single-Crystal
Structure Analysis", published in: F. R. Ahmed (Editor), "Crystallographic
Computing", Munksgaard, Copenhagen (1970), 255 - 270.
Afterwards scaling of reflection intensities was performed within STOE LANA.
J. Koziskova, F. Hahn, J. Richter, J. Kozisek, "Comparison of different
absorption corrections on the model structure of tetrakis(\m~2~-acetato)-
diaqua-di-copper(II)", Acta Chimica Slovaca, vol. 9, no. 2, 2016, pp. 136 - 140.
Finally a spherical absorption correction was done within STOE LANA.
;
_exptl_crystal_colour brown-orange
_exptl_crystal_density_diffrn 1.200
_exptl_crystal_description rod
_exptl_crystal_F_000 2016
_exptl_crystal_size_max 0.38
_exptl_crystal_size_mid 0.08
_exptl_crystal_size_min 0.02
_refine_diff_density_max 0.398
_refine_diff_density_min -0.263
_refine_diff_density_rms 0.055
_refine_ls_extinction_coef 0.00054(8)
_refine_ls_extinction_expression Fc^*^=kFc[1+0.001xFc^2^\l^3^/sin(2\q)]^-1/4^
_refine_ls_extinction_method 'SHELXL-2016/6 (Sheldrick 2016)'
_refine_ls_goodness_of_fit_ref 0.916
_refine_ls_hydrogen_treatment constr
_refine_ls_matrix_type full
_refine_ls_number_parameters 1490
_refine_ls_number_reflns 19961
_refine_ls_number_restraints 883
_refine_ls_restrained_S_all 0.902
_refine_ls_R_factor_all 0.2146
_refine_ls_R_factor_gt 0.0733
_refine_ls_shift/su_max 0.001
_refine_ls_shift/su_mean 0.000
_refine_ls_structure_factor_coef Fsqd
_refine_ls_weighting_details 'w=1/[\s^2^(Fo^2^)+(0.1142P)^2^] where P=(Fo^2^+2Fc^2^)/3'
_refine_ls_weighting_scheme calc
_refine_ls_wR_factor_gt 0.1825
_refine_ls_wR_factor_ref 0.2365
_reflns_Friedel_coverage 0.000
_reflns_number_gt 6918
_reflns_number_total 20618
_reflns_threshold_expression 'I > 2\s(I)'
_cod_data_source_file d0dt03497e3.cif
_cod_data_source_block bb128
_cod_depositor_comments 'Adding full bibliography for 7705824--7705831.cif.'
_cod_database_code 7705824
_shelx_shelxl_version_number 2016/6
_shelx_space_group_comment
;
The symmetry employed for this shelxl refinement is uniquely defined
by the following loop, which should always be used as a source of
symmetry information in preference to the above space-group names.
They are only intended as comments.
;
_shelx_estimated_absorpt_t_max 0.969
_shelx_estimated_absorpt_t_min 0.585
_olex2_refinement_description
;
1. Fixed Uiso
 At 1.2 times of:
  All C(H) groups, All C(H,H) groups
 At 1.5 times of:
  All C(H,H,H) groups
2. Rigid bond restraints
 C81, C81A, C80, C79A, C82, C80A, C39, C39A, C41, C41A, C40, C40A, C10Z, C9Z,
 C10Y, C11Z, C11Y, C8Z, C12Z, C9Y, C7Z, C12Y, C24Y, C23Y, C5Z, C6Z, C19Y, C20Y,
 C2Z, C3Z, C21Y, C4Z, C22Y, C24Z, C6Y, C19Z, C1Y, C2Y, C20Z, C3Y, C21Z, C4Y,
 C22Z, C5Y, C23Z, C7Y, C14Z, C8Y, C15Z, C16Z, C17Z, C13Z, C18Z, C13Y, B1Z, B1Y,
 C14Y, C15Y, C16Y, C17Y, C18Y
 with sigma for 1-2 distances of 0.01 and sigma for 1-3 distances of 0.01
3. Uiso/Uaniso restraints and constraints
C81 \\sim C81A \\sim C80 \\sim C79A \\sim C82 \\sim C80A \\sim C39 \\sim C39A
\\sim C41 \\sim C41A \\sim C40 \\sim C40A \\sim C10Z \\sim C9Z \\sim C10Y \\sim
C11Z \\sim C11Y \\sim C8Z \\sim C12Z \\sim C9Y \\sim C7Z \\sim C12Y \\sim C24Y
\\sim C23Y \\sim C5Z \\sim C6Z \\sim C19Y \\sim C20Y \\sim C2Z \\sim C3Z \\sim
C21Y \\sim C4Z \\sim C22Y \\sim C24Z \\sim C6Y \\sim C19Z \\sim C1Y \\sim C2Y
\\sim C20Z \\sim C3Y \\sim C21Z \\sim C4Y \\sim C22Z \\sim C5Y \\sim C23Z \\sim
C7Y \\sim C14Z \\sim C8Y \\sim C15Z \\sim C16Z \\sim C17Z \\sim C13Z \\sim C18Z
\\sim C13Y \\sim B1Z \\sim B1Y \\sim C14Y \\sim C15Y \\sim C16Y \\sim C17Y
\\sim C18Y: within 2A with sigma of 0.04 and sigma for terminal atoms of 0.08
4. Others
 Fixed Sof: C39(0.5) H39A(0.5) H39B(0.5) H39C(0.5) C40(0.5) H40A(0.5)
 H40B(0.5) H40C(0.5) C41(0.5) H41A(0.5) H41B(0.5) H41C(0.5) C80(0.5) H80A(0.5)
 H80B(0.5) H80C(0.5) C81(0.5) H81A(0.5) H81B(0.5) H81C(0.5) C82(0.5) H82A(0.5)
 H82B(0.5) H82C(0.5) C39A(0.5) H39D(0.5) H39E(0.5) H39F(0.5) C40A(0.5)
 H40D(0.5) H40E(0.5) H40F(0.5) C41A(0.5) H41D(0.5) H41E(0.5) H41F(0.5)
 C79A(0.5) H79A(0.5) H79B(0.5) H79C(0.5) C80A(0.5) H80D(0.5) H80E(0.5)
 H80F(0.5) C81A(0.5) H81D(0.5) H81E(0.5) H81F(0.5) C1Z(0.5) C2Z(0.5) H2Z(0.5)
 C3Z(0.5) H3Z(0.5) C4Z(0.5) H4Z(0.5) C5Z(0.5) H5Z(0.5) C6Z(0.5) H6Z(0.5)
 C7Z(0.5) C8Z(0.5) H8Z(0.5) C9Z(0.5) H9Z(0.5) C10Z(0.5) H10Z(0.5) C11Z(0.5)
 H11Z(0.5) C12Z(0.5) H12Z(0.5) C13Z(0.5) C14Z(0.5) H14Z(0.5) C15Z(0.5)
 H15Z(0.5) C16Z(0.5) H16Z(0.5) C17Z(0.5) H17Z(0.5) C18Z(0.5) H18Z(0.5)
 C19Z(0.5) C20Z(0.5) H20Z(0.5) C21Z(0.5) H21Z(0.5) C22Z(0.5) H22Z(0.5)
 C23Z(0.5) H23Z(0.5) C24Z(0.5) H24Z(0.5) B1Z(0.5) C1Y(0.5) C2Y(0.5) H2Y(0.5)
 C3Y(0.5) H3Y(0.5) C4Y(0.5) H4Y(0.5) C5Y(0.5) H5Y(0.5) C6Y(0.5) H6Y(0.5)
 C7Y(0.5) C8Y(0.5) H8Y(0.5) C9Y(0.5) H9Y(0.5) C10Y(0.5) H10Y(0.5) C11Y(0.5)
 H11Y(0.5) C12Y(0.5) H12Y(0.5) C13Y(0.5) C14Y(0.5) H14Y(0.5) C15Y(0.5)
 H15Y(0.5) C16Y(0.5) H16Y(0.5) C17Y(0.5) H17Y(0.5) C18Y(0.5) H18Y(0.5)
 C19Y(0.5) C20Y(0.5) H20Y(0.5) C21Y(0.5) H21Y(0.5) C22Y(0.5) H22Y(0.5)
 C23Y(0.5) H23Y(0.5) C24Y(0.5) H24Y(0.5) B1Y(0.5)
5.a Secondary CH2 refined with riding coordinates:
 C8(H8A,H8B), C31(H31A,H31B), C49(H49A,H49B), C72(H72A,H72B)
5.b Aromatic/amide H refined with riding coordinates:
 C3(H3), C4(H4), C5(H5), C6(H6), C10(H10), C11(H11), C13(H13), C14(H14),
 C20(H20), C21(H21), C22(H22), C26(H26), C27(H27), C28(H28), C29(H29), C33(H33),
  C34(H34), C36(H36), C37(H37), C44(H44), C45(H45), C46(H46), C47(H47),
 C51(H51), C52(H52), C54(H54), C55(H55), C61(H61), C62(H62), C63(H63), C67(H67),
  C68(H68), C69(H69), C70(H70), C74(H74), C75(H75), C77(H77), C78(H78),
 C2Z(H2Z), C3Z(H3Z), C4Z(H4Z), C5Z(H5Z), C6Z(H6Z), C8Z(H8Z), C9Z(H9Z),
 C10Z(H10Z), C11Z(H11Z), C12Z(H12Z), C14Z(H14Z), C15Z(H15Z), C16Z(H16Z),
 C17Z(H17Z), C18Z(H18Z), C20Z(H20Z), C21Z(H21Z), C22Z(H22Z), C23Z(H23Z),
 C24Z(H24Z), C2X(H2X), C3X(H3X), C4X(H4X), C5X(H5X), C6X(H6X), C8X(H8X),
 C9X(H9X), C10X(H10X), C11X(H11X), C12X(H12X), C14X(H14X), C15X(H15X),
 C16X(H16X), C17X(H17X), C18X(H18X), C20X(H20X), C21X(H21X), C22X(H22X),
 C23X(H23X), C24X(H24X), C2Y(H2Y), C3Y(H3Y), C4Y(H4Y), C5Y(H5Y), C6Y(H6Y),
 C8Y(H8Y), C9Y(H9Y), C10Y(H10Y), C11Y(H11Y), C12Y(H12Y), C14Y(H14Y), C15Y(H15Y),
  C16Y(H16Y), C17Y(H17Y), C18Y(H18Y), C20Y(H20Y), C21Y(H21Y), C22Y(H22Y),
 C23Y(H23Y), C24Y(H24Y)
5.c Fitted hexagon refined as free rotating group:
 C1Z(C2Z,C3Z,C4Z,C5Z,C6Z), C7Z(C8Z,C9Z,C10Z,C11Z,C12Z), C13Z(C14Z,C15Z,C16Z,
 C17Z,C18Z), C19Z(C20Z,C21Z,C22Z,C23Z,C24Z), C1Y(C2Y,C3Y,C4Y,C5Y,C6Y), C7Y(C8Y,
 C9Y,C10Y,C11Y,C12Y), C13Y(C14Y,C15Y,C16Y,C17Y,C18Y), C19Y(C20Y,C21Y,C22Y,C23Y,
 C24Y)
5.d Idealised Me refined as rotating group:
 C16(H16A,H16B,H16C), C17(H17A,H17B,H17C), C18(H18A,H18B,H18C), C57(H57A,H57B,
 H57C), C58(H58A,H58B,H58C), C59(H59A,H59B,H59C), C39(H39A,H39B,H39C), C40(H40A,
 H40B,H40C), C41(H41A,H41B,H41C), C80(H80A,H80B,H80C), C81(H81A,H81B,H81C),
 C82(H82A,H82B,H82C), C39A(H39D,H39E,H39F), C40A(H40D,H40E,H40F), C41A(H41D,
 H41E,H41F), C79A(H79A,H79B,H79C), C80A(H80D,H80E,H80F), C81A(H81D,H81E,H81F)
;
_olex2_submission_special_instructions 'No special instructions were received'

loop_
_space_group_symop_operation_xyz
'x, y, z'
'-x, -y, -z'

loop_
_atom_site_label
_atom_site_type_symbol
_atom_site_fract_x
_atom_site_fract_y
_atom_site_fract_z
_atom_site_U_iso_or_equiv
_atom_site_adp_type
_atom_site_occupancy
_atom_site_site_symmetry_order
_atom_site_calc_flag
_atom_site_refinement_flags_posn
_atom_site_refinement_flags_adp
_atom_site_refinement_flags_occupancy
_atom_site_disorder_assembly
_atom_site_disorder_group
Fe1 Fe 0.58793(5) 0.36599(5) 0.77553(4) 0.0572(3) Uani 1 1 d . . . . .
N1 N 0.5597(3) 0.3678(3) 0.6755(2) 0.0604(11) Uani 1 1 d . . . . .
N2 N 0.4668(2) 0.3313(2) 0.7463(2) 0.0607(11) Uani 1 1 d . . . . .
N3 N 0.5742(3) 0.3484(2) 0.8642(2) 0.0578(10) Uani 1 1 d . . . . .
N4 N 0.5863(3) 0.2492(3) 0.7250(2) 0.0524(10) Uani 1 1 d . . . . .
N5 N 0.7087(2) 0.3963(3) 0.8041(2) 0.0499(9) Uani 1 1 d . . . . .
N6 N 0.6307(3) 0.4931(3) 0.8320(2) 0.0618(11) Uani 1 1 d . . . . .
N7 N 0.4605(3) 0.3546(3) 0.5743(3) 0.0737(12) Uani 1 1 d . . . . .
N8 N 0.4834(3) 0.2829(3) 0.9061(2) 0.0700(12) Uani 1 1 d . . . . .
N9 N 0.6601(2) 0.1678(3) 0.6977(2) 0.0541(10) Uani 1 1 d . . . . .
N10 N 0.7459(3) 0.6216(3) 0.8975(2) 0.0641(11) Uani 1 1 d . . . . .
C1 C 0.4762(3) 0.3471(3) 0.6401(3) 0.0624(13) Uani 1 1 d . . . . .
C2 C 0.5386(4) 0.3802(4) 0.5661(3) 0.0790(16) Uani 1 1 d . . . . .
C3 C 0.5607(4) 0.3971(5) 0.5098(4) 0.105(2) Uani 1 1 d . . . . .
H3 H 0.519052 0.392228 0.466833 0.126 Uiso 1 1 calc R . . . .
C4 C 0.6467(5) 0.4214(5) 0.5191(4) 0.113(2) Uani 1 1 d . . . . .
H4 H 0.664067 0.432959 0.481328 0.135 Uiso 1 1 calc R . . . .
C5 C 0.7080(4) 0.4293(4) 0.5821(4) 0.0911(19) Uani 1 1 d . . . . .
H5 H 0.766216 0.446481 0.586525 0.109 Uiso 1 1 calc R . . . .
C6 C 0.6863(4) 0.4130(4) 0.6378(3) 0.0749(16) Uani 1 1 d . . . . .
H6 H 0.728476 0.418580 0.680858 0.090 Uiso 1 1 calc R . . . .
C7 C 0.6004(3) 0.3878(4) 0.6294(3) 0.0671(14) Uani 1 1 d . . . . .
C8 C 0.3761(3) 0.3300(4) 0.5153(3) 0.0813(16) Uani 1 1 d . . . . .
H8A H 0.338712 0.269322 0.497718 0.098 Uiso 1 1 calc R . . . .
H8B H 0.385099 0.332398 0.468900 0.098 Uiso 1 1 calc R . . . .
C9 C 0.3305(4) 0.3862(4) 0.5448(4) 0.0717(15) Uani 1 1 d . . . . .
C10 C 0.3704(3) 0.4691(4) 0.6072(3) 0.0662(14) Uani 1 1 d . . . . .
H10 H 0.431054 0.494340 0.633924 0.079 Uiso 1 1 calc R . . . .
C11 C 0.3229(4) 0.5164(3) 0.6316(3) 0.0667(14) Uani 1 1 d . . . . .
H11 H 0.351899 0.573378 0.675197 0.080 Uiso 1 1 calc R . . . .
C12 C 0.2331(3) 0.4824(4) 0.5936(3) 0.0638(14) Uani 1 1 d . . . . .
C13 C 0.1942(4) 0.3995(4) 0.5297(4) 0.0860(17) Uani 1 1 d . . . . .
H13 H 0.133919 0.374903 0.501585 0.103 Uiso 1 1 calc R . . . .
C14 C 0.2408(4) 0.3515(4) 0.5057(3) 0.0861(17) Uani 1 1 d . . . . .
H14 H 0.211875 0.294380 0.462288 0.103 Uiso 1 1 calc R . . . .
C15 C 0.1828(3) 0.5365(4) 0.6212(3) 0.0740(15) Uani 1 1 d . . . . .
C16 C 0.2030(5) 0.6077(4) 0.6003(4) 0.119(2) Uani 1 1 d . . . . .
H16A H 0.265530 0.638885 0.619363 0.179 Uiso 1 1 calc GR . . . .
H16B H 0.178379 0.648053 0.624804 0.179 Uiso 1 1 calc GR . . . .
H16C H 0.178359 0.582671 0.543067 0.179 Uiso 1 1 calc GR . . . .
C17 C 0.0868(4) 0.4827(5) 0.5870(5) 0.139(3) Uani 1 1 d . . . . .
H17A H 0.065951 0.454617 0.529511 0.209 Uiso 1 1 calc GR . . . .
H17B H 0.057532 0.520255 0.606126 0.209 Uiso 1 1 calc GR . . . .
H17C H 0.074840 0.438444 0.603243 0.209 Uiso 1 1 calc GR . . . .
C18 C 0.2116(5) 0.5791(5) 0.7116(4) 0.120(2) Uani 1 1 d . . . . .
H18A H 0.197017 0.533991 0.726598 0.181 Uiso 1 1 calc GR . . . .
H18B H 0.182061 0.616825 0.729504 0.181 Uiso 1 1 calc GR . . . .
H18C H 0.273869 0.613564 0.736040 0.181 Uiso 1 1 calc GR . . . .
C71 C 0.6018(4) 0.5588(4) 0.8471(3) 0.0659(14) Uani 1 1 d . . . . .
C19 C 0.4187(3) 0.3250(3) 0.6785(3) 0.0623(13) Uani 1 1 d . . . . .
C20 C 0.3308(3) 0.2992(3) 0.6563(3) 0.0680(14) Uani 1 1 d . . . . .
H20 H 0.297305 0.293101 0.608463 0.082 Uiso 1 1 calc R . . . .
C21 C 0.2918(3) 0.2821(4) 0.7059(3) 0.0767(16) Uani 1 1 d . . . . .
H21 H 0.231706 0.266325 0.692587 0.092 Uiso 1 1 calc R . . . .
C22 C 0.3409(3) 0.2881(3) 0.7742(3) 0.0691(14) Uani 1 1 d . . . . .
H22 H 0.314945 0.277393 0.808279 0.083 Uiso 1 1 calc R . . . .
C23 C 0.4274(3) 0.3098(3) 0.7919(3) 0.0600(13) Uani 1 1 d . . . . .
C24 C 0.4920(3) 0.3150(3) 0.8557(3) 0.0600(13) Uani 1 1 d . . . . .
C25 C 0.5658(4) 0.2990(3) 0.9503(3) 0.0669(14) Uani 1 1 d . . . . .
C26 C 0.5947(4) 0.2788(4) 1.0090(3) 0.0805(16) Uani 1 1 d . . . . .
H26 H 0.556323 0.252199 1.027674 0.097 Uiso 1 1 calc R . . . .
C27 C 0.6795(5) 0.2987(4) 1.0377(3) 0.0873(18) Uani 1 1 d . . . . .
H27 H 0.701143 0.285167 1.077091 0.105 Uiso 1 1 calc R . . . .
C28 C 0.7365(4) 0.3387(4) 1.0113(3) 0.0764(16) Uani 1 1 d . . . . .
H28 H 0.795721 0.350973 1.032866 0.092 Uiso 1 1 calc R . . . .
C29 C 0.7103(3) 0.3609(3) 0.9557(3) 0.0656(14) Uani 1 1 d . . . . .
H29 H 0.750177 0.390030 0.939652 0.079 Uiso 1 1 calc R . . . .
C30 C 0.6224(3) 0.3389(3) 0.9231(3) 0.0579(13) Uani 1 1 d . . . . .
C31 C 0.4037(4) 0.2230(4) 0.9024(4) 0.0910(18) Uani 1 1 d . . . . .
H31A H 0.353305 0.216835 0.862782 0.109 Uiso 1 1 calc R . . . .
H31B H 0.398087 0.247656 0.954045 0.109 Uiso 1 1 calc R . . . .
C32 C 0.4042(3) 0.1339(4) 0.8808(3) 0.0757(15) Uani 1 1 d . . . . .
C33 C 0.3690(4) 0.0868(4) 0.9133(4) 0.0909(18) Uani 1 1 d . . . . .
H33 H 0.342521 0.109699 0.948403 0.109 Uiso 1 1 calc R . . . .
C34 C 0.3708(4) 0.0074(4) 0.8970(4) 0.0883(18) Uani 1 1 d . . . . .
H34 H 0.343635 -0.023967 0.919230 0.106 Uiso 1 1 calc R . . . .
C35 C 0.4114(4) -0.0274(4) 0.8487(3) 0.0810(17) Uani 1 1 d . . . . .
C36 C 0.4437(4) 0.0185(4) 0.8135(3) 0.0904(18) Uani 1 1 d . . . . .
H36 H 0.468705 -0.005150 0.777203 0.109 Uiso 1 1 calc R . . . .
C37 C 0.4408(4) 0.0976(4) 0.8293(4) 0.0918(18) Uani 1 1 d . . . . .
H37 H 0.464293 0.127354 0.804296 0.110 Uiso 1 1 calc R . . . .
C38 C 0.4208(4) -0.1124(4) 0.8355(4) 0.0941(19) Uani 1 1 d . . . . .
C42 C 0.6648(3) 0.2490(3) 0.7342(3) 0.0495(12) Uani 1 1 d . . . . .
C43 C 0.5748(3) 0.1123(3) 0.6629(3) 0.0568(12) Uani 1 1 d . . . . .
C44 C 0.5357(4) 0.0243(4) 0.6205(3) 0.0795(16) Uani 1 1 d . . . . .
H44 H 0.568161 -0.009570 0.609759 0.095 Uiso 1 1 calc R . . . .
C45 C 0.4478(4) -0.0136(4) 0.5939(4) 0.095(2) Uani 1 1 d . . . . .
H45 H 0.418607 -0.074916 0.564329 0.114 Uiso 1 1 calc R . . . .
C46 C 0.4001(4) 0.0369(4) 0.6097(4) 0.0900(18) Uani 1 1 d . . . . .
H46 H 0.339106 0.008826 0.589433 0.108 Uiso 1 1 calc R . . . .
C47 C 0.4387(3) 0.1247(4) 0.6532(3) 0.0722(15) Uani 1 1 d . . . . .
H47 H 0.406264 0.158472 0.664930 0.087 Uiso 1 1 calc R . . . .
C48 C 0.5288(3) 0.1631(3) 0.6799(3) 0.0569(13) Uani 1 1 d . . . . .
C49 C 0.7302(3) 0.1408(3) 0.6873(3) 0.0586(13) Uani 1 1 d . . . . .
H49A H 0.711518 0.079411 0.674625 0.070 Uiso 1 1 calc R . . . .
H49B H 0.780443 0.175705 0.737715 0.070 Uiso 1 1 calc R . . . .
C50 C 0.7580(3) 0.1501(3) 0.6239(3) 0.0545(12) Uani 1 1 d . . . . .
C51 C 0.7322(3) 0.1942(3) 0.5877(3) 0.0617(13) Uani 1 1 d . . . . .
H51 H 0.696040 0.221989 0.603489 0.074 Uiso 1 1 calc R . . . .
C52 C 0.7592(3) 0.1980(3) 0.5279(3) 0.0651(14) Uani 1 1 d . . . . .
H52 H 0.741154 0.229384 0.504543 0.078 Uiso 1 1 calc R . . . .
C53 C 0.8108(3) 0.1582(3) 0.5014(3) 0.0616(13) Uani 1 1 d . . . . .
C54 C 0.8373(3) 0.1159(3) 0.5397(3) 0.0631(13) Uani 1 1 d . . . . .
H54 H 0.874226 0.088849 0.524397 0.076 Uiso 1 1 calc R . . . .
C55 C 0.8117(3) 0.1118(3) 0.5995(3) 0.0611(13) Uani 1 1 d . . . . .
H55 H 0.831453 0.082268 0.624215 0.073 Uiso 1 1 calc R . . . .
C56 C 0.8386(3) 0.1627(4) 0.4349(3) 0.0722(15) Uani 1 1 d . . . . .
C57 C 0.8661(4) 0.0924(4) 0.3966(3) 0.100(2) Uani 1 1 d . . . . .
H57A H 0.913476 0.095609 0.436168 0.150 Uiso 1 1 calc GR . . . .
H57B H 0.885382 0.099266 0.356193 0.150 Uiso 1 1 calc GR . . . .
H57C H 0.817594 0.036046 0.372270 0.150 Uiso 1 1 calc GR . . . .
C58 C 0.9116(4) 0.2516(4) 0.4713(3) 0.100(2) Uani 1 1 d . . . . .
H58A H 0.891590 0.296643 0.495197 0.150 Uiso 1 1 calc GR . . . .
H58B H 0.930206 0.258016 0.430455 0.150 Uiso 1 1 calc GR . . . .
H58C H 0.960007 0.257340 0.511759 0.150 Uiso 1 1 calc GR . . . .
C59 C 0.7659(4) 0.1552(4) 0.3712(3) 0.0961(19) Uani 1 1 d . . . . .
H59A H 0.715815 0.101012 0.350789 0.144 Uiso 1 1 calc GR . . . .
H59B H 0.784419 0.155265 0.328429 0.144 Uiso 1 1 calc GR . . . .
H59C H 0.750400 0.204319 0.393242 0.144 Uiso 1 1 calc GR . . . .
C60 C 0.7376(3) 0.3328(3) 0.7795(3) 0.0504(12) Uani 1 1 d . . . . .
C61 C 0.8255(3) 0.3526(3) 0.7989(3) 0.0578(13) Uani 1 1 d . . . . .
H61 H 0.845735 0.308143 0.782573 0.069 Uiso 1 1 calc R . . . .
C62 C 0.8815(3) 0.4384(4) 0.8423(3) 0.0634(13) Uani 1 1 d . . . . .
H62 H 0.941466 0.453432 0.855375 0.076 Uiso 1 1 calc R . . . .
C63 C 0.8525(3) 0.5041(3) 0.8677(3) 0.0631(13) Uani 1 1 d . . . . .
H63 H 0.891681 0.563339 0.897812 0.076 Uiso 1 1 calc R . . . .
C64 C 0.7640(3) 0.4800(3) 0.8474(3) 0.0545(12) Uani 1 1 d . . . . .
C65 C 0.7168(4) 0.5342(3) 0.8626(3) 0.0580(13) Uani 1 1 d . . . . .
C66 C 0.6719(4) 0.6380(4) 0.8859(3) 0.0719(15) Uani 1 1 d . . . . .
C67 C 0.6634(5) 0.7173(4) 0.9074(3) 0.0867(18) Uani 1 1 d . . . . .
H67 H 0.711747 0.771340 0.933882 0.104 Uiso 1 1 calc R . . . .
C68 C 0.5791(5) 0.7110(5) 0.8874(4) 0.097(2) Uani 1 1 d . . . . .
H68 H 0.569760 0.762481 0.900672 0.116 Uiso 1 1 calc R . . . .
C69 C 0.5083(5) 0.6316(5) 0.8484(4) 0.0903(18) Uani 1 1 d . . . . .
H69 H 0.452002 0.630136 0.835371 0.108 Uiso 1 1 calc R . . . .
C70 C 0.5183(4) 0.5543(4) 0.8280(3) 0.0767(16) Uani 1 1 d . . . . .
H70 H 0.469852 0.500336 0.802069 0.092 Uiso 1 1 calc R . . . .
C72 C 0.8347(4) 0.6882(3) 0.9437(3) 0.0738(15) Uani 1 1 d . . . . .
H72A H 0.865919 0.669386 0.976723 0.089 Uiso 1 1 calc R . . . .
H72B H 0.832802 0.742644 0.979545 0.089 Uiso 1 1 calc R . . . .
C73 C 0.8849(4) 0.7069(3) 0.8960(3) 0.0694(14) Uani 1 1 d . . . . .
C74 C 0.9711(5) 0.7580(4) 0.9329(4) 0.0948(19) Uani 1 1 d . . . . .
H74 H 0.998424 0.779375 0.987614 0.114 Uiso 1 1 calc R . . . .
C75 C 1.0196(5) 0.7791(5) 0.8911(6) 0.119(2) Uani 1 1 d . . . . .
H75 H 1.079366 0.814915 0.918043 0.143 Uiso 1 1 calc R . . . .
C76 C 0.9830(5) 0.7496(5) 0.8131(5) 0.107(2) Uani 1 1 d . . . . .
C77 C 0.8984(5) 0.6960(5) 0.7754(4) 0.113(2) Uani 1 1 d . . . . .
H77 H 0.872528 0.672208 0.720182 0.136 Uiso 1 1 calc R . . . .
C78 C 0.8473(4) 0.6747(4) 0.8170(4) 0.0956(19) Uani 1 1 d . . . . .
H78 H 0.787670 0.638335 0.789842 0.115 Uiso 1 1 calc R . . . .
C79 C 1.0362(6) 0.7758(7) 0.7657(7) 0.144(4) Uani 1 1 d . . . . .
C39 C 0.5239(10) -0.0890(10) 0.8739(9) 0.116(5) Uani 0.5 1 d . U P A 1
H39A H 0.556164 -0.054587 0.854650 0.174 Uiso 0.5 1 calc GR . P A 1
H39B H 0.532491 -0.142715 0.858700 0.174 Uiso 0.5 1 calc GR . P A 1
H39C H 0.544269 -0.055696 0.931359 0.174 Uiso 0.5 1 calc GR . P A 1
C40 C 0.410(3) -0.166(2) 0.748(2) 0.215(19) Uani 0.5 1 d . U P A 1
H40A H 0.349795 -0.189241 0.713367 0.322 Uiso 0.5 1 calc GR . P A 1
H40B H 0.427679 -0.213260 0.741614 0.322 Uiso 0.5 1 calc GR . P A 1
H40C H 0.446228 -0.127653 0.733543 0.322 Uiso 0.5 1 calc GR . P A 1
C41 C 0.3755(13) -0.1603(11) 0.8682(12) 0.145(7) Uani 0.5 1 d . U P A 1
H41A H 0.387003 -0.120494 0.922988 0.217 Uiso 0.5 1 calc GR . P A 1
H41B H 0.395420 -0.205554 0.866095 0.217 Uiso 0.5 1 calc GR . P A 1
H41C H 0.313512 -0.186883 0.837575 0.217 Uiso 0.5 1 calc GR . P A 1
C80 C 1.1317(14) 0.816(2) 0.8117(14) 0.249(19) Uani 0.5 1 d . U P B 1
H80A H 1.148452 0.874170 0.854722 0.374 Uiso 0.5 1 calc GR . P B 1
H80B H 1.162580 0.819403 0.776969 0.374 Uiso 0.5 1 calc GR . P B 1
H80C H 1.146268 0.780070 0.833468 0.374 Uiso 0.5 1 calc GR . P B 1
C81 C 1.0049(19) 0.677(2) 0.6834(19) 0.206(14) Uani 0.5 1 d . U P B 1
H81A H 0.975217 0.629963 0.692491 0.310 Uiso 0.5 1 calc GR . P B 1
H81B H 1.055773 0.670462 0.673441 0.310 Uiso 0.5 1 calc GR . P B 1
H81C H 0.966002 0.673637 0.637844 0.310 Uiso 0.5 1 calc GR . P B 1
C82 C 0.997(3) 0.812(3) 0.732(2) 0.23(2) Uani 0.5 1 d . U P B 1
H82A H 1.034112 0.839128 0.710765 0.350 Uiso 0.5 1 calc GR . P B 1
H82B H 0.986222 0.856049 0.771382 0.350 Uiso 0.5 1 calc GR . P B 1
H82C H 0.942562 0.767477 0.689520 0.350 Uiso 0.5 1 calc GR . P B 1
C39A C 0.4767(10) -0.0972(9) 0.9137(7) 0.101(4) Uani 0.5 1 d . U P A 2
H39D H 0.532300 -0.048793 0.934193 0.152 Uiso 0.5 1 calc GR . P A 2
H39E H 0.485686 -0.149590 0.906374 0.152 Uiso 0.5 1 calc GR . P A 2
H39F H 0.448031 -0.083480 0.951173 0.152 Uiso 0.5 1 calc GR . P A 2
C40A C 0.4400(18) -0.157(2) 0.7690(16) 0.117(8) Uani 0.5 1 d . U P A 2
H40D H 0.404750 -0.157003 0.723219 0.175 Uiso 0.5 1 calc GR . P A 2
H40E H 0.427285 -0.216364 0.758055 0.175 Uiso 0.5 1 calc GR . P A 2
H40F H 0.500975 -0.126952 0.779984 0.175 Uiso 0.5 1 calc GR . P A 2
C41A C 0.3263(9) -0.1801(10) 0.8139(8) 0.088(4) Uani 0.5 1 d . U P A 2
H41D H 0.305968 -0.156539 0.856236 0.133 Uiso 0.5 1 calc GR . P A 2
H41E H 0.328405 -0.234970 0.807441 0.133 Uiso 0.5 1 calc GR . P A 2
H41F H 0.286960 -0.190048 0.764737 0.133 Uiso 0.5 1 calc GR . P A 2
C79A C 1.1083(16) 0.8821(18) 0.8334(14) 0.219(15) Uani 0.5 1 d . U P B 2
H79A H 1.095348 0.901128 0.881203 0.329 Uiso 0.5 1 calc GR . P B 2
H79B H 1.102993 0.919676 0.810739 0.329 Uiso 0.5 1 calc GR . P B 2
H79C H 1.167037 0.885412 0.846510 0.329 Uiso 0.5 1 calc GR . P B 2
C80A C 0.985(2) 0.800(2) 0.7068(16) 0.107(7) Uani 0.5 1 d . U P B 2
H80D H 0.932255 0.749506 0.666889 0.161 Uiso 0.5 1 calc GR . P B 2
H80E H 1.021093 0.819730 0.681034 0.161 Uiso 0.5 1 calc GR . P B 2
H80F H 0.969268 0.847136 0.736526 0.161 Uiso 0.5 1 calc GR . P B 2
C81A C 1.0688(18) 0.713(2) 0.728(2) 0.215(15) Uani 0.5 1 d . U P B 2
H81D H 1.111991 0.712062 0.767711 0.323 Uiso 0.5 1 calc GR . P B 2
H81E H 1.095040 0.728763 0.694210 0.323 Uiso 0.5 1 calc GR . P B 2
H81F H 1.021292 0.655300 0.695379 0.323 Uiso 0.5 1 calc GR . P B 2
C1Z C 0.3027(13) 0.2099(10) 0.2858(12) 0.093(6) Uani 0.5 1 d . . P C 1
C2Z C 0.2697(12) 0.2657(12) 0.3268(11) 0.091(5) Uani 0.5 1 d G U P C 1
H2Z H 0.222038 0.244066 0.339394 0.110 Uiso 0.5 1 calc R . P C 1
C3Z C 0.3065(12) 0.3532(11) 0.3495(10) 0.087(4) Uani 0.5 1 d G U P C 1
H3Z H 0.283917 0.391316 0.377509 0.104 Uiso 0.5 1 calc R . P C 1
C4Z C 0.3762(11) 0.3848(10) 0.3311(11) 0.099(6) Uani 0.5 1 d G U P C 1
H4Z H 0.401303 0.444622 0.346579 0.119 Uiso 0.5 1 calc R . P C 1
C5Z C 0.4092(10) 0.3290(11) 0.2901(11) 0.104(6) Uani 0.5 1 d G U P C 1
H5Z H 0.456810 0.350678 0.277533 0.125 Uiso 0.5 1 calc R . P C 1
C6Z C 0.3724(12) 0.2416(10) 0.2674(11) 0.085(4) Uani 0.5 1 d G U P C 1
H6Z H 0.394931 0.203427 0.239417 0.103 Uiso 0.5 1 calc R . P C 1
C7Z C 0.3489(6) 0.1298(7) 0.3607(4) 0.107(5) Uani 0.5 1 d . U P C 1
C8Z C 0.3189(5) 0.0978(7) 0.4065(6) 0.103(4) Uani 0.5 1 d G U P C 1
H8Z H 0.259056 0.065471 0.390394 0.124 Uiso 0.5 1 calc R . P C 1
C9Z C 0.3763(6) 0.1131(7) 0.4760(5) 0.113(5) Uani 0.5 1 d G U P C 1
H9Z H 0.355813 0.091212 0.507292 0.136 Uiso 0.5 1 calc R . P C 1
C10Z C 0.4638(6) 0.1604(6) 0.4996(4) 0.099(4) Uani 0.5 1 d G U P C 1
H10Z H 0.503115 0.170826 0.547055 0.119 Uiso 0.5 1 calc R . P C 1
C11Z C 0.4939(5) 0.1924(5) 0.4538(5) 0.100(3) Uani 0.5 1 d G U P C 1
H11Z H 0.553661 0.224700 0.469921 0.120 Uiso 0.5 1 calc R . P C 1
C12Z C 0.4364(6) 0.1771(6) 0.3843(5) 0.099(3) Uani 0.5 1 d G U P C 1
H12Z H 0.456905 0.198960 0.353023 0.118 Uiso 0.5 1 calc R . P C 1
C13Z C 0.1761(6) 0.0764(7) 0.2734(7) 0.106(3) Uani 0.5 1 d . U P C 1
C14Z C 0.1569(7) 0.1039(7) 0.3407(5) 0.128(6) Uani 0.5 1 d G U P C 1
H14Z H 0.201401 0.145806 0.390335 0.154 Uiso 0.5 1 calc R . P C 1
C15Z C 0.0727(8) 0.0701(8) 0.3354(7) 0.158(6) Uani 0.5 1 d G U P C 1
H15Z H 0.059621 0.088907 0.381349 0.190 Uiso 0.5 1 calc R . P C 1
C16Z C 0.0076(6) 0.0088(8) 0.2627(9) 0.156(6) Uani 0.5 1 d G U P C 1
H16Z H -0.049950 -0.014346 0.259082 0.187 Uiso 0.5 1 calc R . P C 1
C17Z C 0.0267(7) -0.0188(8) 0.1954(6) 0.156(7) Uani 0.5 1 d G U P C 1
H17Z H -0.017741 -0.060701 0.145800 0.188 Uiso 0.5 1 calc R . P C 1
C18Z C 0.1110(8) 0.0150(8) 0.2008(5) 0.140(6) Uani 0.5 1 d G U P C 1
H18Z H 0.124038 -0.003802 0.154785 0.168 Uiso 0.5 1 calc R . P C 1
C19Z C 0.2774(17) 0.0220(13) 0.1869(8) 0.107(5) Uani 0.5 1 d . U P C 1
C20Z C 0.2620(15) 0.0127(12) 0.1122(9) 0.139(5) Uani 0.5 1 d G U P C 1
H20Z H 0.238853 0.047959 0.098246 0.167 Uiso 0.5 1 calc R . P C 1
C21Z C 0.2804(13) -0.0481(12) 0.0578(7) 0.153(6) Uani 0.5 1 d G U P C 1
H21Z H 0.269861 -0.054421 0.006647 0.183 Uiso 0.5 1 calc R . P C 1
C22Z C 0.3142(12) -0.0997(10) 0.0781(8) 0.144(6) Uani 0.5 1 d G U P C 1
H22Z H 0.326836 -0.141216 0.040924 0.173 Uiso 0.5 1 calc R . P C 1
C23Z C 0.3297(13) -0.0904(11) 0.1529(9) 0.116(5) Uani 0.5 1 d G U P C 1
H23Z H 0.352802 -0.125631 0.166800 0.140 Uiso 0.5 1 calc R . P C 1
C24Z C 0.3113(17) -0.0296(14) 0.2073(8) 0.116(5) Uani 0.5 1 d G U P C 1
H24Z H 0.321794 -0.023251 0.258401 0.140 Uiso 0.5 1 calc R . P C 1
B1Z B 0.2776(12) 0.1150(13) 0.2788(11) 0.094(4) Uani 0.5 1 d . U P C 1
C1X C 0.1855(3) 0.3856(4) 0.8478(3) 0.0705(15) Uani 1 1 d . . . . .
C2X C 0.2204(4) 0.3673(4) 0.9057(3) 0.0889(18) Uani 1 1 d . . . . .
H2X H 0.182873 0.327485 0.915307 0.107 Uiso 1 1 calc R . . . .
C3X C 0.3087(5) 0.4053(6) 0.9504(4) 0.106(2) Uani 1 1 d . . . . .
H3X H 0.329641 0.389524 0.988235 0.127 Uiso 1 1 calc R . . . .
C4X C 0.3659(4) 0.4654(5) 0.9404(4) 0.106(2) Uani 1 1 d . . . . .
H4X H 0.425568 0.492703 0.971840 0.127 Uiso 1 1 calc R . . . .
C5X C 0.3328(4) 0.4843(4) 0.8828(4) 0.0914(19) Uani 1 1 d . . . . .
H5X H 0.369985 0.526044 0.874861 0.110 Uiso 1 1 calc R . . . .
C6X C 0.2455(4) 0.4426(4) 0.8365(3) 0.0742(15) Uani 1 1 d . . . . .
H6X H 0.225739 0.453584 0.794789 0.089 Uiso 1 1 calc R . . . .
C7X C 0.0436(3) 0.3964(4) 0.7667(3) 0.0626(13) Uani 1 1 d . . . . .
C8X C -0.0319(3) 0.3621(4) 0.7026(3) 0.0640(13) Uani 1 1 d . . . . .
H8X H -0.058819 0.301085 0.669017 0.077 Uiso 1 1 calc R . . . .
C9X C -0.0700(3) 0.4124(4) 0.6850(3) 0.0701(15) Uani 1 1 d . . . . .
H9X H -0.121697 0.385575 0.640383 0.084 Uiso 1 1 calc R . . . .
C10X C -0.0332(4) 0.5010(4) 0.7320(4) 0.0764(16) Uani 1 1 d . . . . .
H10X H -0.059449 0.535599 0.720556 0.092 Uiso 1 1 calc R . . . .
C11X C 0.0426(4) 0.5388(4) 0.7962(3) 0.0752(15) Uani 1 1 d . . . . .
H11X H 0.069211 0.599906 0.829006 0.090 Uiso 1 1 calc R . . . .
C12X C 0.0801(3) 0.4869(4) 0.8126(3) 0.0696(14) Uani 1 1 d . . . . .
H12X H 0.132393 0.514035 0.856721 0.084 Uiso 1 1 calc R . . . .
C13X C 0.0766(3) 0.2522(4) 0.7141(3) 0.0680(14) Uani 1 1 d . . . . .
C14X C 0.0814(4) 0.1795(4) 0.7153(4) 0.098(2) Uani 1 1 d . . . . .
H14X H 0.083728 0.174899 0.761340 0.118 Uiso 1 1 calc R . . . .
C15X C 0.0829(5) 0.1126(5) 0.6518(6) 0.125(3) Uani 1 1 d . . . . .
H15X H 0.085400 0.063232 0.655243 0.150 Uiso 1 1 calc R . . . .
C16X C 0.0810(4) 0.1161(6) 0.5848(5) 0.115(3) Uani 1 1 d . . . . .
H16X H 0.081060 0.069355 0.541405 0.138 Uiso 1 1 calc R . . . .
C17X C 0.0789(4) 0.1890(6) 0.5809(4) 0.106(2) Uani 1 1 d . . . . .
H17X H 0.079595 0.194359 0.535720 0.128 Uiso 1 1 calc R . . . .
C18X C 0.0758(3) 0.2537(4) 0.6446(3) 0.0770(16) Uani 1 1 d . . . . .
H18X H 0.072951 0.302734 0.640876 0.092 Uiso 1 1 calc R . . . .
C19X C 0.0248(3) 0.3096(4) 0.8404(3) 0.0654(14) Uani 1 1 d . . . . .
C20X C -0.0389(3) 0.2267(4) 0.8138(3) 0.0726(15) Uani 1 1 d . . . . .
H20X H -0.046895 0.179578 0.765963 0.087 Uiso 1 1 calc R . . . .
C21X C -0.0907(3) 0.2114(4) 0.8557(4) 0.0785(16) Uani 1 1 d . . . . .
H21X H -0.131024 0.154311 0.837040 0.094 Uiso 1 1 calc R . . . .
C22X C -0.0835(4) 0.2778(5) 0.9224(4) 0.0852(18) Uani 1 1 d . . . . .
H22X H -0.120432 0.267157 0.949042 0.102 Uiso 1 1 calc R . . . .
C23X C -0.0228(4) 0.3608(5) 0.9522(3) 0.0779(16) Uani 1 1 d . . . . .
H23X H -0.017887 0.407514 0.998714 0.094 Uiso 1 1 calc R . . . .
C24X C 0.0312(3) 0.3742(4) 0.9119(3) 0.0686(14) Uani 1 1 d . . . . .
H24X H 0.075075 0.430625 0.934395 0.082 Uiso 1 1 calc R . . . .
B1X B 0.0824(4) 0.3359(4) 0.7916(3) 0.0649(16) Uani 1 1 d . . . . .
C1Y C 0.2803(16) 0.0457(13) 0.1947(7) 0.102(4) Uani 0.5 1 d . U P D 2
C2Y C 0.2531(14) 0.0496(11) 0.1259(9) 0.130(5) Uani 0.5 1 d G U P D 2
H2Y H 0.234437 0.093413 0.126233 0.156 Uiso 0.5 1 calc R . P D 2
C3Y C 0.2530(12) -0.0107(11) 0.0567(7) 0.146(6) Uani 0.5 1 d G U P D 2
H3Y H 0.234405 -0.008109 0.009641 0.176 Uiso 0.5 1 calc R . P D 2
C4Y C 0.2803(13) -0.0749(11) 0.0562(6) 0.147(6) Uani 0.5 1 d G U P D 2
H4Y H 0.280259 -0.116135 0.008860 0.176 Uiso 0.5 1 calc R . P D 2
C5Y C 0.3075(14) -0.0788(11) 0.1250(8) 0.118(5) Uani 0.5 1 d G U P D 2
H5Y H 0.326146 -0.122639 0.124671 0.142 Uiso 0.5 1 calc R . P D 2
C6Y C 0.3075(16) -0.0185(13) 0.1942(7) 0.094(4) Uani 0.5 1 d G U P D 2
H6Y H 0.326179 -0.021118 0.241264 0.112 Uiso 0.5 1 calc R . P D 2
C7Y C 0.2465(6) 0.0911(6) 0.3289(4) 0.072(3) Uani 0.5 1 d . U P D 2
C8Y C 0.1814(5) 0.0896(6) 0.3583(5) 0.100(4) Uani 0.5 1 d G U P D 2
H8Y H 0.127127 0.082199 0.327353 0.120 Uiso 0.5 1 calc R . P D 2
C9Y C 0.1956(5) 0.0988(5) 0.4330(5) 0.087(3) Uani 0.5 1 d G U P D 2
H9Y H 0.151105 0.097742 0.453065 0.105 Uiso 0.5 1 calc R . P D 2
C10Y C 0.2750(6) 0.1096(5) 0.4783(4) 0.088(3) Uani 0.5 1 d G U P D 2
H10Y H 0.284744 0.115918 0.529330 0.106 Uiso 0.5 1 calc R . P D 2
C11Y C 0.3402(5) 0.1112(7) 0.4489(5) 0.096(4) Uani 0.5 1 d G U P D 2
H11Y H 0.394405 0.118552 0.479884 0.115 Uiso 0.5 1 calc R . P D 2
C12Y C 0.3259(5) 0.1019(7) 0.3742(5) 0.084(4) Uani 0.5 1 d G U P D 2
H12Y H 0.370428 0.103009 0.354172 0.101 Uiso 0.5 1 calc R . P D 2
C13Y C 0.1293(5) 0.0492(6) 0.1841(5) 0.116(4) Uani 0.5 1 d . U P D 2
C14Y C 0.1038(6) 0.0824(5) 0.1359(6) 0.116(4) Uani 0.5 1 d G U P D 2
H14Y H 0.143963 0.131907 0.139403 0.140 Uiso 0.5 1 calc R . P D 2
C15Y C 0.0194(7) 0.0431(6) 0.0826(5) 0.157(7) Uani 0.5 1 d G U P D 2
H15Y H 0.001923 0.065775 0.049700 0.189 Uiso 0.5 1 calc R . P D 2
C16Y C -0.0394(5) -0.0294(6) 0.0775(5) 0.142(6) Uani 0.5 1 d G U P D 2
H16Y H -0.097106 -0.056238 0.041108 0.171 Uiso 0.5 1 calc R . P D 2
C17Y C -0.0139(6) -0.0626(5) 0.1257(6) 0.113(4) Uani 0.5 1 d G U P D 2
H17Y H -0.054096 -0.112121 0.122219 0.135 Uiso 0.5 1 calc R . P D 2
C18Y C 0.0705(7) -0.0233(7) 0.1790(5) 0.117(5) Uani 0.5 1 d G U P D 2
H18Y H 0.087944 -0.045991 0.211923 0.140 Uiso 0.5 1 calc R . P D 2
C19Y C 0.2997(15) 0.1914(11) 0.2695(14) 0.103(5) Uani 0.5 1 d . U P D 2
C20Y C 0.2678(12) 0.2535(15) 0.2991(12) 0.093(5) Uani 0.5 1 d G U P D 2
H20Y H 0.212376 0.236770 0.301577 0.112 Uiso 0.5 1 calc R . P D 2
C21Y C 0.3170(13) 0.3399(13) 0.3250(11) 0.098(5) Uani 0.5 1 d G U P D 2
H21Y H 0.295237 0.382347 0.345277 0.118 Uiso 0.5 1 calc R . P D 2
C22Y C 0.3981(12) 0.3643(11) 0.3214(12) 0.102(5) Uani 0.5 1 d G U P D 2
H22Y H 0.431745 0.423450 0.339117 0.122 Uiso 0.5 1 calc R . P D 2
C23Y C 0.4300(12) 0.3023(13) 0.2918(14) 0.132(7) Uani 0.5 1 d G U P D 2
H23Y H 0.485394 0.318978 0.289256 0.158 Uiso 0.5 1 calc R . P D 2
C24Y C 0.3808(16) 0.2158(12) 0.2658(14) 0.133(8) Uani 0.5 1 d G U P D 2
H24Y H 0.402534 0.173400 0.245556 0.160 Uiso 0.5 1 calc R . P D 2
B1Y B 0.2328(13) 0.0892(13) 0.2415(10) 0.095(3) Uani 0.5 1 d . U P D 2

loop_
_atom_site_aniso_label
_atom_site_aniso_U_11
_atom_site_aniso_U_22
_atom_site_aniso_U_33
_atom_site_aniso_U_23
_atom_site_aniso_U_13
_atom_site_aniso_U_12
Fe1 0.0527(5) 0.0785(6) 0.0685(5) 0.0462(4) 0.0355(4) 0.0392(4)
N1 0.052(3) 0.088(3) 0.075(3) 0.055(2) 0.036(2) 0.042(2)
N2 0.058(3) 0.078(3) 0.081(3) 0.049(2) 0.043(2) 0.045(2)
N3 0.056(3) 0.076(3) 0.065(3) 0.042(2) 0.032(2) 0.039(2)
N4 0.047(3) 0.065(3) 0.063(2) 0.040(2) 0.026(2) 0.030(2)
N5 0.057(3) 0.055(3) 0.053(2) 0.030(2) 0.030(2) 0.032(2)
N6 0.065(3) 0.089(3) 0.073(3) 0.054(2) 0.045(2) 0.050(3)
N7 0.072(3) 0.115(4) 0.085(3) 0.070(3) 0.043(3) 0.065(3)
N8 0.071(3) 0.098(3) 0.081(3) 0.059(3) 0.052(3) 0.047(3)
N9 0.042(3) 0.064(3) 0.062(2) 0.032(2) 0.019(2) 0.026(2)
N10 0.073(3) 0.079(4) 0.074(3) 0.045(3) 0.048(3) 0.048(3)
C1 0.067(4) 0.084(4) 0.070(3) 0.049(3) 0.037(3) 0.051(3)
C2 0.079(4) 0.127(5) 0.098(4) 0.086(4) 0.055(4) 0.070(4)
C3 0.101(5) 0.190(7) 0.121(5) 0.124(5) 0.068(4) 0.095(5)
C4 0.102(5) 0.210(8) 0.133(6) 0.137(6) 0.079(5) 0.101(5)
C5 0.088(4) 0.151(6) 0.113(5) 0.103(5) 0.066(4) 0.076(4)
C6 0.078(4) 0.111(4) 0.096(4) 0.080(4) 0.051(3) 0.062(3)
C7 0.065(4) 0.110(4) 0.085(4) 0.072(3) 0.051(3) 0.061(3)
C8 0.074(4) 0.110(5) 0.090(4) 0.059(4) 0.031(3) 0.062(4)
C9 0.062(4) 0.102(5) 0.096(4) 0.066(4) 0.041(3) 0.057(4)
C10 0.056(3) 0.086(4) 0.085(4) 0.058(4) 0.030(3) 0.040(3)
C11 0.067(4) 0.074(4) 0.075(4) 0.046(3) 0.029(3) 0.033(3)
C12 0.057(4) 0.076(4) 0.085(4) 0.052(4) 0.035(3) 0.038(3)
C13 0.061(4) 0.097(5) 0.116(5) 0.057(4) 0.033(4) 0.049(4)
C14 0.072(4) 0.092(4) 0.099(4) 0.039(4) 0.030(4) 0.052(4)
C15 0.068(4) 0.094(4) 0.099(4) 0.061(4) 0.050(3) 0.051(3)
C16 0.159(7) 0.142(6) 0.176(7) 0.125(6) 0.111(6) 0.114(5)
C17 0.063(5) 0.132(6) 0.194(8) 0.038(5) 0.062(5) 0.053(4)
C18 0.135(6) 0.164(7) 0.121(6) 0.079(5) 0.081(5) 0.100(5)
C71 0.073(4) 0.091(5) 0.078(4) 0.056(3) 0.052(3) 0.054(4)
C19 0.054(4) 0.089(4) 0.078(4) 0.052(3) 0.038(3) 0.048(3)
C20 0.055(4) 0.093(4) 0.076(4) 0.046(3) 0.032(3) 0.044(3)
C21 0.051(3) 0.104(4) 0.093(4) 0.049(4) 0.038(3) 0.045(3)
C22 0.054(4) 0.093(4) 0.081(4) 0.046(3) 0.038(3) 0.042(3)
C23 0.053(3) 0.074(3) 0.073(3) 0.041(3) 0.037(3) 0.036(3)
C24 0.055(4) 0.085(4) 0.066(3) 0.042(3) 0.040(3) 0.043(3)
C25 0.073(4) 0.078(4) 0.074(4) 0.044(3) 0.044(3) 0.043(3)
C26 0.097(5) 0.111(5) 0.074(4) 0.065(4) 0.047(4) 0.058(4)
C27 0.104(5) 0.113(5) 0.066(4) 0.054(4) 0.031(4) 0.057(4)
C28 0.086(4) 0.093(4) 0.060(3) 0.040(3) 0.025(3) 0.049(4)
C29 0.070(4) 0.074(4) 0.062(3) 0.033(3) 0.029(3) 0.038(3)
C30 0.061(4) 0.068(3) 0.056(3) 0.032(3) 0.028(3) 0.035(3)
C31 0.089(5) 0.123(5) 0.124(5) 0.088(4) 0.072(4) 0.063(4)
C32 0.072(4) 0.095(4) 0.096(4) 0.064(4) 0.048(3) 0.043(3)
C33 0.093(5) 0.108(5) 0.120(5) 0.079(4) 0.064(4) 0.052(4)
C34 0.076(4) 0.109(5) 0.104(5) 0.070(4) 0.043(4) 0.035(4)
C35 0.065(4) 0.088(5) 0.078(4) 0.047(4) 0.013(3) 0.018(3)
C36 0.102(5) 0.091(5) 0.090(4) 0.048(4) 0.048(4) 0.041(4)
C37 0.108(5) 0.102(5) 0.094(4) 0.066(4) 0.050(4) 0.045(4)
C38 0.101(6) 0.085(5) 0.091(5) 0.047(4) 0.022(5) 0.037(4)
C42 0.051(3) 0.058(4) 0.049(3) 0.030(3) 0.022(3) 0.026(3)
C43 0.045(3) 0.056(4) 0.069(3) 0.031(3) 0.018(3) 0.021(3)
C44 0.055(4) 0.075(5) 0.104(4) 0.042(4) 0.020(3) 0.031(3)
C45 0.071(5) 0.069(4) 0.123(5) 0.039(4) 0.011(4) 0.032(4)
C46 0.048(4) 0.086(5) 0.111(5) 0.049(4) 0.008(3) 0.012(4)
C47 0.046(4) 0.085(5) 0.093(4) 0.046(4) 0.028(3) 0.033(3)
C48 0.048(3) 0.066(4) 0.069(3) 0.040(3) 0.024(3) 0.026(3)
C49 0.052(3) 0.070(3) 0.065(3) 0.035(3) 0.022(3) 0.036(3)
C50 0.048(3) 0.061(3) 0.060(3) 0.030(3) 0.022(3) 0.027(3)
C51 0.056(3) 0.067(3) 0.066(3) 0.033(3) 0.023(3) 0.032(3)
C52 0.065(4) 0.072(4) 0.065(3) 0.039(3) 0.021(3) 0.032(3)
C53 0.062(3) 0.069(3) 0.065(3) 0.038(3) 0.027(3) 0.033(3)
C54 0.050(3) 0.072(3) 0.072(3) 0.032(3) 0.028(3) 0.033(3)
C55 0.058(3) 0.069(3) 0.067(3) 0.039(3) 0.023(3) 0.031(3)
C56 0.068(4) 0.081(4) 0.068(4) 0.037(3) 0.030(3) 0.027(3)
C57 0.139(6) 0.109(5) 0.091(4) 0.061(4) 0.066(4) 0.067(5)
C58 0.105(5) 0.117(5) 0.091(4) 0.064(4) 0.044(4) 0.037(4)
C59 0.087(4) 0.131(5) 0.083(4) 0.063(4) 0.033(4) 0.044(4)
C60 0.051(3) 0.058(3) 0.054(3) 0.030(3) 0.023(3) 0.030(3)
C61 0.048(3) 0.067(4) 0.060(3) 0.030(3) 0.020(3) 0.029(3)
C62 0.048(3) 0.077(4) 0.072(3) 0.038(3) 0.022(3) 0.033(3)
C63 0.056(4) 0.069(4) 0.066(3) 0.032(3) 0.023(3) 0.028(3)
C64 0.064(4) 0.066(4) 0.060(3) 0.040(3) 0.037(3) 0.039(3)
C65 0.073(4) 0.058(4) 0.066(3) 0.035(3) 0.042(3) 0.037(3)
C66 0.103(5) 0.085(5) 0.076(4) 0.057(4) 0.060(4) 0.056(4)
C67 0.131(6) 0.076(4) 0.095(4) 0.054(3) 0.068(4) 0.060(4)
C68 0.119(6) 0.115(6) 0.106(5) 0.062(5) 0.064(5) 0.085(5)
C69 0.108(6) 0.116(6) 0.102(5) 0.067(5) 0.064(4) 0.081(5)
C70 0.091(5) 0.104(5) 0.083(4) 0.060(4) 0.055(3) 0.064(4)
C72 0.093(5) 0.066(4) 0.065(3) 0.033(3) 0.033(3) 0.033(3)
C73 0.074(4) 0.080(4) 0.076(4) 0.054(3) 0.033(3) 0.033(3)
C74 0.086(5) 0.122(5) 0.105(5) 0.073(4) 0.036(4) 0.053(4)
C75 0.088(5) 0.149(7) 0.168(8) 0.111(6) 0.059(6) 0.055(5)
C76 0.099(6) 0.153(7) 0.146(7) 0.115(6) 0.068(5) 0.073(5)
C77 0.109(6) 0.165(7) 0.128(6) 0.108(6) 0.064(5) 0.069(6)
C78 0.093(5) 0.134(5) 0.102(5) 0.084(4) 0.054(4) 0.049(4)
C79 0.159(9) 0.200(10) 0.245(11) 0.185(10) 0.154(9) 0.130(8)
C39 0.118(13) 0.122(11) 0.113(12) 0.069(10) 0.025(10) 0.053(10)
C40 0.34(4) 0.162(19) 0.13(2) 0.038(16) 0.00(2) 0.20(2)
C41 0.17(2) 0.079(12) 0.175(19) 0.061(15) 0.089(16) 0.018(13)
C80 0.067(13) 0.38(4) 0.137(15) 0.03(2) 0.074(12) -0.011(19)
C81 0.35(4) 0.25(3) 0.34(3) 0.27(3) 0.31(3) 0.24(3)
C82 0.28(4) 0.31(4) 0.25(4) 0.23(3) 0.19(3) 0.09(3)
C39A 0.114(12) 0.114(11) 0.087(10) 0.051(8) 0.034(9) 0.061(10)
C40A 0.160(18) 0.170(17) 0.112(16) 0.104(14) 0.089(16) 0.107(15)
C41A 0.085(11) 0.082(10) 0.074(10) 0.033(9) 0.016(8) 0.021(9)
C79A 0.13(2) 0.30(3) 0.20(2) 0.20(3) 0.009(16) -0.038(19)
C80A 0.137(14) 0.172(16) 0.109(13) 0.111(12) 0.088(11) 0.097(13)
C81A 0.21(3) 0.25(3) 0.41(4) 0.22(3) 0.28(3) 0.17(2)
C1Z 0.106(13) 0.144(13) 0.131(16) 0.105(13) 0.077(12) 0.103(12)
C2Z 0.113(10) 0.102(9) 0.103(14) 0.069(10) 0.058(9) 0.062(7)
C3Z 0.106(9) 0.111(8) 0.096(12) 0.074(9) 0.057(8) 0.066(7)
C4Z 0.080(12) 0.128(10) 0.096(10) 0.068(9) 0.034(8) 0.032(8)
C5Z 0.085(10) 0.162(12) 0.091(9) 0.079(9) 0.052(7) 0.046(9)
C6Z 0.075(8) 0.155(11) 0.094(8) 0.095(8) 0.055(7) 0.069(8)
C7Z 0.131(7) 0.110(10) 0.101(6) 0.061(6) 0.048(6) 0.061(8)
C8Z 0.108(8) 0.121(10) 0.075(8) 0.039(8) 0.040(6) 0.049(8)
C9Z 0.132(10) 0.116(10) 0.077(8) 0.043(7) 0.036(7) 0.041(9)
C10Z 0.130(8) 0.096(9) 0.075(7) 0.041(6) 0.033(7) 0.056(7)
C11Z 0.145(9) 0.086(8) 0.082(8) 0.043(7) 0.048(6) 0.058(7)
C12Z 0.121(8) 0.111(9) 0.100(8) 0.064(7) 0.053(6) 0.069(7)
C13Z 0.127(7) 0.118(9) 0.105(7) 0.062(7) 0.061(6) 0.067(7)
C14Z 0.149(9) 0.127(10) 0.125(8) 0.063(8) 0.091(8) 0.045(9)
C15Z 0.146(11) 0.170(14) 0.159(10) 0.068(10) 0.101(9) 0.049(10)
C16Z 0.146(11) 0.136(13) 0.191(13) 0.079(11) 0.084(9) 0.049(9)
C17Z 0.141(10) 0.131(12) 0.154(10) 0.036(10) 0.047(9) 0.054(10)
C18Z 0.133(9) 0.158(13) 0.123(9) 0.035(9) 0.049(7) 0.101(9)
C19Z 0.139(10) 0.134(11) 0.102(6) 0.080(7) 0.072(7) 0.074(8)
C20Z 0.173(12) 0.195(14) 0.092(8) 0.070(9) 0.072(9) 0.115(10)
C21Z 0.172(14) 0.216(14) 0.110(9) 0.077(9) 0.083(10) 0.113(10)
C22Z 0.175(15) 0.139(12) 0.143(11) 0.058(9) 0.096(11) 0.083(9)
C23Z 0.144(13) 0.107(9) 0.151(11) 0.074(9) 0.104(11) 0.069(8)
C24Z 0.154(12) 0.107(10) 0.140(9) 0.074(8) 0.088(9) 0.076(8)
B1Z 0.123(7) 0.119(9) 0.105(7) 0.077(7) 0.069(6) 0.080(8)
C1X 0.068(4) 0.096(4) 0.064(3) 0.042(3) 0.033(3) 0.045(3)
C2X 0.067(4) 0.148(6) 0.082(4) 0.067(4) 0.038(3) 0.060(4)
C3X 0.097(6) 0.179(7) 0.076(4) 0.064(5) 0.043(4) 0.092(5)
C4X 0.065(5) 0.143(7) 0.094(5) 0.030(5) 0.033(4) 0.059(5)
C5X 0.055(4) 0.088(5) 0.116(5) 0.031(4) 0.039(4) 0.032(4)
C6X 0.062(4) 0.088(4) 0.080(4) 0.043(3) 0.033(3) 0.034(3)
C7X 0.057(3) 0.079(4) 0.069(3) 0.042(3) 0.032(3) 0.034(3)
C8X 0.059(4) 0.080(4) 0.069(4) 0.041(3) 0.032(3) 0.036(3)
C9X 0.063(4) 0.088(5) 0.074(4) 0.045(4) 0.033(3) 0.040(3)
C10X 0.072(4) 0.093(5) 0.091(4) 0.054(4) 0.038(4) 0.049(4)
C11X 0.063(4) 0.078(4) 0.096(4) 0.046(4) 0.038(4) 0.032(3)
C12X 0.059(3) 0.079(4) 0.077(4) 0.038(3) 0.028(3) 0.034(3)
C13X 0.049(3) 0.079(4) 0.085(4) 0.042(3) 0.029(3) 0.034(3)
C14X 0.111(5) 0.100(5) 0.133(6) 0.070(5) 0.077(5) 0.065(4)
C15X 0.123(6) 0.096(6) 0.182(8) 0.058(6) 0.092(6) 0.068(5)
C16X 0.081(5) 0.117(7) 0.111(6) 0.015(5) 0.045(4) 0.045(5)
C17X 0.070(4) 0.134(6) 0.085(5) 0.019(5) 0.021(3) 0.060(5)
C18X 0.062(4) 0.102(5) 0.074(4) 0.039(4) 0.027(3) 0.048(3)
C19X 0.054(3) 0.083(4) 0.070(4) 0.046(3) 0.017(3) 0.034(3)
C20X 0.069(4) 0.095(5) 0.078(4) 0.054(4) 0.030(3) 0.046(4)
C21X 0.056(4) 0.101(5) 0.088(5) 0.062(4) 0.019(3) 0.028(3)
C22X 0.059(4) 0.131(6) 0.079(5) 0.066(4) 0.023(3) 0.037(4)
C23X 0.060(4) 0.124(6) 0.060(3) 0.046(4) 0.025(3) 0.047(4)
C24X 0.055(3) 0.085(4) 0.066(4) 0.037(3) 0.018(3) 0.034(3)
B1X 0.052(4) 0.082(4) 0.068(4) 0.039(4) 0.026(3) 0.031(3)
C1Y 0.130(9) 0.143(10) 0.100(7) 0.081(7) 0.072(7) 0.090(8)
C2Y 0.161(12) 0.187(14) 0.097(8) 0.091(9) 0.067(8) 0.099(10)
C3Y 0.153(13) 0.219(16) 0.097(8) 0.086(9) 0.053(10) 0.097(10)
C4Y 0.178(14) 0.198(13) 0.092(8) 0.069(9) 0.071(10) 0.100(10)
C5Y 0.144(12) 0.152(11) 0.094(9) 0.067(7) 0.063(9) 0.083(8)
C6Y 0.135(11) 0.113(10) 0.095(7) 0.080(6) 0.069(7) 0.071(7)
C7Y 0.082(7) 0.090(7) 0.089(6) 0.055(5) 0.049(5) 0.065(6)
C8Y 0.104(8) 0.126(9) 0.101(7) 0.061(8) 0.058(6) 0.063(8)
C9Y 0.106(8) 0.086(7) 0.094(7) 0.046(7) 0.057(6) 0.052(7)
C10Y 0.109(8) 0.080(7) 0.080(7) 0.037(6) 0.041(6) 0.043(7)
C11Y 0.101(8) 0.099(9) 0.092(9) 0.046(8) 0.023(7) 0.059(7)
C12Y 0.092(7) 0.090(8) 0.089(7) 0.034(7) 0.050(6) 0.065(7)
C13Y 0.121(7) 0.142(10) 0.106(8) 0.070(7) 0.038(6) 0.070(6)
C14Y 0.156(10) 0.098(9) 0.090(9) 0.045(7) 0.013(7) 0.072(7)
C15Y 0.194(14) 0.090(10) 0.122(11) 0.043(9) -0.035(9) 0.057(9)
C16Y 0.155(11) 0.099(9) 0.141(11) 0.040(9) 0.000(9) 0.081(8)
C17Y 0.120(9) 0.077(8) 0.119(10) 0.030(7) 0.024(7) 0.053(7)
C18Y 0.148(10) 0.108(10) 0.097(9) 0.061(8) 0.018(8) 0.063(8)
C19Y 0.113(10) 0.130(8) 0.107(10) 0.076(8) 0.057(9) 0.069(7)
C20Y 0.103(9) 0.124(8) 0.105(14) 0.086(10) 0.058(9) 0.057(7)
C21Y 0.103(10) 0.130(9) 0.081(10) 0.062(9) 0.048(8) 0.049(8)
C22Y 0.085(10) 0.138(10) 0.107(10) 0.077(9) 0.045(8) 0.044(8)
C23Y 0.108(12) 0.155(13) 0.129(11) 0.059(11) 0.056(10) 0.056(8)
C24Y 0.116(11) 0.150(12) 0.128(12) 0.058(12) 0.061(10) 0.049(9)
B1Y 0.114(8) 0.123(8) 0.095(7) 0.068(8) 0.060(6) 0.075(6)

loop_
_atom_type_symbol
_atom_type_description
_atom_type_scat_dispersion_real
_atom_type_scat_dispersion_imag
_atom_type_scat_source
C C 0.0181 0.0091 'International Tables Vol C Tables 4.2.6.8 and 6.1.1.4'
H H 0.0000 0.0000 'International Tables Vol C Tables 4.2.6.8 and 6.1.1.4'
B B 0.0090 0.0039 'International Tables Vol C Tables 4.2.6.8 and 6.1.1.4'
Fe Fe -1.1336 3.1974 'International Tables Vol C Tables 4.2.6.8 and 6.1.1.4'
N N 0.0311 0.0180 'International Tables Vol C Tables 4.2.6.8 and 6.1.1.4'

loop_
_geom_angle_atom_site_label_1
_geom_angle_atom_site_label_2
_geom_angle_atom_site_label_3
_geom_angle
_geom_angle_site_symmetry_1
_geom_angle_site_symmetry_3
_geom_angle_publ_flag
N1 Fe1 N3 160.89(17) . . ?
N1 Fe1 N4 92.17(15) . . ?
N1 Fe1 N6 89.09(16) . . ?
N2 Fe1 N1 80.41(17) . . ?
N2 Fe1 N3 80.57(17) . . ?
N2 Fe1 N4 97.29(17) . . ?
N2 Fe1 N5 177.76(17) . . ?
N2 Fe1 N6 101.88(17) . . ?
N4 Fe1 N3 88.43(15) . . ?
N5 Fe1 N1 100.38(15) . . ?
N5 Fe1 N3 98.56(16) . . ?
N5 Fe1 N4 80.60(17) . . ?
N5 Fe1 N6 80.26(18) . . ?
N6 Fe1 N3 96.60(15) . . ?
N6 Fe1 N4 160.73(18) . . ?
C1 N1 Fe1 114.0(3) . . ?
C1 N1 C7 106.3(4) . . ?
C7 N1 Fe1 139.6(3) . . ?
C19 N2 Fe1 120.2(3) . . ?
C23 N2 Fe1 119.8(3) . . ?
C23 N2 C19 119.9(4) . . ?
C24 N3 Fe1 113.1(3) . . ?
C24 N3 C30 107.0(4) . . ?
C30 N3 Fe1 137.2(3) . . ?
C42 N4 Fe1 113.8(3) . . ?
C42 N4 C48 105.6(4) . . ?
C48 N4 Fe1 140.6(3) . . ?
C60 N5 Fe1 119.5(3) . . ?
C64 N5 Fe1 119.7(3) . . ?
C64 N5 C60 120.8(4) . . ?
C71 N6 Fe1 141.2(4) . . ?
C65 N6 Fe1 113.8(3) . . ?
C65 N6 C71 104.8(4) . . ?
C1 N7 C2 106.5(4) . . ?
C1 N7 C8 128.2(5) . . ?
C2 N7 C8 124.9(4) . . ?
C24 N8 C25 106.6(4) . . ?
C24 N8 C31 127.8(5) . . ?
C25 N8 C31 123.9(4) . . ?
C42 N9 C43 107.4(4) . . ?
C42 N9 C49 128.1(4) . . ?
C43 N9 C49 124.2(4) . . ?
C65 N10 C66 105.2(4) . . ?
C65 N10 C72 129.3(5) . . ?
C66 N10 C72 125.4(5) . . ?
N1 C1 N7 112.0(4) . . ?
N1 C1 C19 117.4(4) . . ?
N7 C1 C19 130.6(5) . . ?
N7 C2 C3 131.7(5) . . ?
N7 C2 C7 107.0(4) . . ?
C3 C2 C7 121.3(5) . . ?
C2 C3 C4 116.8(5) . . ?
C5 C4 C3 121.9(5) . . ?
C6 C5 C4 121.4(6) . . ?
C5 C6 C7 117.9(5) . . ?
N1 C7 C2 108.1(5) . . ?
N1 C7 C6 131.1(5) . . ?
C6 C7 C2 120.8(5) . . ?
N7 C8 C9 114.1(5) . . ?
C10 C9 C8 124.4(5) . . ?
C10 C9 C14 118.2(5) . . ?
C14 C9 C8 117.5(6) . . ?
C9 C10 C11 120.6(5) . . ?
C10 C11 C12 122.0(5) . . ?
C11 C12 C15 120.7(5) . . ?
C13 C12 C11 116.6(5) . . ?
C13 C12 C15 122.7(5) . . ?
C14 C13 C12 121.8(5) . . ?
C13 C14 C9 120.8(6) . . ?
C12 C15 C18 109.6(5) . . ?
C16 C15 C12 108.9(4) . . ?
C16 C15 C17 110.8(5) . . ?
C16 C15 C18 107.9(5) . . ?
C17 C15 C12 112.6(5) . . ?
C17 C15 C18 106.9(5) . . ?
N6 C71 C70 130.2(6) . . ?
C66 C71 N6 109.2(5) . . ?
C66 C71 C70 120.6(6) . . ?
N2 C19 C1 108.1(4) . . ?
N2 C19 C20 120.7(4) . . ?
C20 C19 C1 131.2(5) . . ?
C19 C20 C21 118.8(5) . . ?
C22 C21 C20 120.1(5) . . ?
C23 C22 C21 119.2(5) . . ?
N2 C23 C22 121.1(5) . . ?
N2 C23 C24 108.2(4) . . ?
C22 C23 C24 130.7(5) . . ?
N3 C24 N8 111.3(4) . . ?
N3 C24 C23 117.6(4) . . ?
N8 C24 C23 130.7(5) . . ?
N8 C25 C26 131.2(5) . . ?
N8 C25 C30 107.1(4) . . ?
C30 C25 C26 121.7(5) . . ?
C27 C26 C25 116.9(5) . . ?
C26 C27 C28 121.9(5) . . ?
C29 C28 C27 122.4(5) . . ?
C28 C29 C30 117.1(5) . . ?
N3 C30 C25 107.9(4) . . ?
N3 C30 C29 132.1(5) . . ?
C29 C30 C25 120.0(5) . . ?
N8 C31 C32 111.5(4) . . ?
C33 C32 C31 120.9(6) . . ?
C33 C32 C37 116.9(6) . . ?
C37 C32 C31 122.2(5) . . ?
C32 C33 C34 122.3(6) . . ?
C33 C34 C35 121.2(6) . . ?
C34 C35 C36 116.3(6) . . ?
C34 C35 C38 121.8(6) . . ?
C36 C35 C38 121.9(6) . . ?
C37 C36 C35 122.2(6) . . ?
C32 C37 C36 120.9(6) . . ?
C35 C38 C39 107.9(7) . . ?
C35 C38 C40 109.1(12) . . ?
C35 C38 C41A 105.3(8) . . ?
C40 C38 C39 95.9(15) . . ?
C41 C38 C35 116.8(10) . . ?
C41 C38 C39 107.8(11) . . ?
C41 C38 C40 116.9(17) . . ?
C39A C38 C35 108.0(7) . . ?
C39A C38 C41A 106.3(10) . . ?
C40A C38 C35 117.7(11) . . ?
C40A C38 C39A 116.4(13) . . ?
C40A C38 C41A 101.8(14) . . ?
N4 C42 N9 111.5(4) . . ?
N4 C42 C60 116.8(4) . . ?
N9 C42 C60 131.7(5) . . ?
N9 C43 C48 106.8(5) . . ?
C44 C43 N9 130.9(5) . . ?
C44 C43 C48 122.3(5) . . ?
C43 C44 C45 117.5(5) . . ?
C44 C45 C46 121.0(6) . . ?
C47 C46 C45 121.9(5) . . ?
C46 C47 C48 116.8(5) . . ?
N4 C48 C43 108.7(4) . . ?
N4 C48 C47 130.7(5) . . ?
C43 C48 C47 120.6(5) . . ?
N9 C49 C50 114.3(4) . . ?
C51 C50 C49 123.9(4) . . ?
C55 C50 C49 118.6(4) . . ?
C55 C50 C51 117.5(4) . . ?
C50 C51 C52 120.4(5) . . ?
C53 C52 C51 122.8(5) . . ?
C52 C53 C54 115.9(5) . . ?
C52 C53 C56 121.6(5) . . ?
C54 C53 C56 122.5(5) . . ?
C53 C54 C55 122.2(5) . . ?
C50 C55 C54 121.2(5) . . ?
C57 C56 C53 112.4(5) . . ?
C57 C56 C58 111.1(5) . . ?
C57 C56 C59 107.3(5) . . ?
C58 C56 C53 106.7(4) . . ?
C59 C56 C53 111.3(4) . . ?
C59 C56 C58 108.1(5) . . ?
N5 C60 C42 109.3(4) . . ?
N5 C60 C61 121.1(4) . . ?
C61 C60 C42 129.5(5) . . ?
C62 C61 C60 117.7(5) . . ?
C61 C62 C63 121.6(5) . . ?
C64 C63 C62 117.9(5) . . ?
N5 C64 C63 120.9(4) . . ?
N5 C64 C65 109.7(4) . . ?
C63 C64 C65 129.3(5) . . ?
N6 C65 N10 113.6(4) . . ?
N6 C65 C64 116.4(5) . . ?
N10 C65 C64 129.7(5) . . ?
N10 C66 C67 130.1(6) . . ?
C71 C66 N10 107.3(5) . . ?
C71 C66 C67 122.7(6) . . ?
C68 C67 C66 115.6(6) . . ?
C69 C68 C67 122.0(6) . . ?
C70 C69 C68 121.4(6) . . ?
C69 C70 C71 117.7(6) . . ?
N10 C72 C73 115.0(4) . . ?
C74 C73 C72 119.0(5) . . ?
C78 C73 C72 122.2(5) . . ?
C78 C73 C74 118.7(5) . . ?
C73 C74 C75 120.8(6) . . ?
C76 C75 C74 121.3(7) . . ?
C75 C76 C77 118.2(7) . . ?
C75 C76 C79 122.0(8) . . ?
C77 C76 C79 119.8(8) . . ?
C76 C77 C78 121.4(7) . . ?
C73 C78 C77 119.4(6) . . ?
C76 C79 C81 102.0(9) . . ?
C76 C79 C79A 103.0(10) . . ?
C76 C79 C80A 112.0(12) . . ?
C80 C79 C76 111.7(12) . . ?
C80 C79 C81 111.3(16) . . ?
C82 C79 C76 107.1(18) . . ?
C82 C79 C80 123(3) . . ?
C82 C79 C81 99(2) . . ?
C80A C79 C79A 94.9(15) . . ?
C81A C79 C76 113.1(12) . . ?
C81A C79 C79A 119.3(17) . . ?
C81A C79 C80A 113.1(19) . . ?
C2Z C1Z C6Z 120.0 . . ?
C2Z C1Z B1Z 120.1(12) . . ?
C6Z C1Z B1Z 118.0(12) . . ?
C1Z C2Z C3Z 120.0 . . ?
C2Z C3Z C4Z 120.0 . . ?
C5Z C4Z C3Z 120.0 . . ?
C6Z C5Z C4Z 120.0 . . ?
C5Z C6Z C1Z 120.0 . . ?
C8Z C7Z C12Z 120.0 . . ?
C8Z C7Z B1Z 119.4(9) . . ?
C12Z C7Z B1Z 120.5(9) . . ?
C9Z C8Z C7Z 120.0 . . ?
C10Z C9Z C8Z 120.0 . . ?
C9Z C10Z C11Z 120.0 . . ?
C12Z C11Z C10Z 120.0 . . ?
C11Z C12Z C7Z 120.0 . . ?
C14Z C13Z C18Z 120.0 . . ?
C14Z C13Z B1Z 120.8(10) . . ?
C18Z C13Z B1Z 119.2(10) . . ?
C15Z C14Z C13Z 120.0 . . ?
C16Z C15Z C14Z 120.0 . . ?
C15Z C16Z C17Z 120.0 . . ?
C18Z C17Z C16Z 120.0 . . ?
C17Z C18Z C13Z 120.0 . . ?
C20Z C19Z C24Z 120.0 . . ?
C20Z C19Z B1Z 127.7(10) . . ?
C24Z C19Z B1Z 111.3(10) . . ?
C21Z C20Z C19Z 120.0 . . ?
C20Z C21Z C22Z 120.0 . . ?
C23Z C22Z C21Z 120.0 . . ?
C22Z C23Z C24Z 120.0 . . ?
C23Z C24Z C19Z 120.0 . . ?
C1Z B1Z C7Z 105.6(13) . . ?
C1Z B1Z C13Z 109.5(13) . . ?
C1Z B1Z C19Z 118.3(14) . . ?
C7Z B1Z C19Z 108.9(11) . . ?
C13Z B1Z C7Z 111.7(11) . . ?
C13Z B1Z C19Z 103.0(14) . . ?
C2X C1X B1X 122.2(5) . . ?
C6X C1X C2X 114.7(5) . . ?
C6X C1X B1X 122.8(5) . . ?
C1X C2X C3X 122.4(6) . . ?
C4X C3X C2X 121.2(6) . . ?
C3X C4X C5X 117.4(6) . . ?
C4X C5X C6X 120.4(6) . . ?
C5X C6X C1X 123.6(6) . . ?
C8X C7X C12X 114.9(5) . . ?
C8X C7X B1X 122.7(5) . . ?
C12X C7X B1X 122.2(5) . . ?
C9X C8X C7X 123.3(5) . . ?
C10X C9X C8X 120.3(5) . . ?
C9X C10X C11X 118.9(5) . . ?
C10X C11X C12X 119.8(5) . . ?
C11X C12X C7X 122.7(5) . . ?
C14X C13X C18X 114.3(5) . . ?
C14X C13X B1X 123.0(5) . . ?
C18X C13X B1X 122.4(5) . . ?
C13X C14X C15X 122.4(7) . . ?
C16X C15X C14X 121.4(7) . . ?
C15X C16X C17X 118.8(7) . . ?
C18X C17X C16X 118.2(7) . . ?
C17X C18X C13X 124.8(6) . . ?
C20X C19X B1X 125.9(5) . . ?
C24X C19X C20X 113.9(5) . . ?
C24X C19X B1X 119.9(5) . . ?
C21X C20X C19X 122.4(5) . . ?
C22X C21X C20X 120.4(6) . . ?
C21X C22X C23X 120.6(6) . . ?
C22X C23X C24X 118.3(5) . . ?
C23X C24X C19X 124.3(5) . . ?
C1X B1X C13X 103.6(4) . . ?
C1X B1X C19X 110.1(4) . . ?
C7X B1X C1X 114.1(5) . . ?
C7X B1X C13X 111.8(4) . . ?
C7X B1X C19X 103.2(4) . . ?
C19X B1X C13X 114.4(5) . . ?
C2Y C1Y C6Y 120.0 . . ?
C2Y C1Y B1Y 102.4(12) . . ?
C6Y C1Y B1Y 131.0(13) . . ?
C3Y C2Y C1Y 120.0 . . ?
C2Y C3Y C4Y 120.0 . . ?
C5Y C4Y C3Y 120.0 . . ?
C4Y C5Y C6Y 120.0 . . ?
C5Y C6Y C1Y 120.0 . . ?
C8Y C7Y C12Y 120.0 . . ?
C8Y C7Y B1Y 120.2(9) . . ?
C12Y C7Y B1Y 119.5(9) . . ?
C9Y C8Y C7Y 120.0 . . ?
C10Y C9Y C8Y 120.0 . . ?
C9Y C10Y C11Y 120.0 . . ?
C12Y C11Y C10Y 120.0 . . ?
C11Y C12Y C7Y 120.0 . . ?
C14Y C13Y C18Y 120.0 . . ?
C14Y C13Y B1Y 120.4(9) . . ?
C18Y C13Y B1Y 119.3(9) . . ?
C13Y C14Y C15Y 120.0 . . ?
C14Y C15Y C16Y 120.0 . . ?
C17Y C16Y C15Y 120.0 . . ?
C18Y C17Y C16Y 120.0 . . ?
C17Y C18Y C13Y 120.0 . . ?
C20Y C19Y C24Y 120.0 . . ?
C20Y C19Y B1Y 114.4(15) . . ?
C24Y C19Y B1Y 125.6(15) . . ?
C19Y C20Y C21Y 120.0 . . ?
C22Y C21Y C20Y 120.0 . . ?
C21Y C22Y C23Y 120.0 . . ?
C24Y C23Y C22Y 120.0 . . ?
C23Y C24Y C19Y 120.0 . . ?
C1Y B1Y C7Y 115.7(13) . . ?
C1Y B1Y C13Y 110.0(15) . . ?
C1Y B1Y C19Y 94.9(17) . . ?
C13Y B1Y C7Y 113.1(12) . . ?
C13Y B1Y C19Y 119.9(15) . . ?
C19Y B1Y C7Y 102.2(13) . . ?

loop_
_geom_bond_atom_site_label_1
_geom_bond_atom_site_label_2
_geom_bond_distance
_geom_bond_site_symmetry_2
_geom_bond_publ_flag
Fe1 N1 1.967(4) . ?
Fe1 N2 1.905(4) . ?
Fe1 N3 1.976(4) . ?
Fe1 N4 1.969(4) . ?
Fe1 N5 1.910(4) . ?
Fe1 N6 1.968(4) . ?
N1 C1 1.340(6) . ?
N1 C7 1.381(6) . ?
N2 C19 1.371(6) . ?
N2 C23 1.370(6) . ?
N3 C24 1.337(5) . ?
N3 C30 1.392(6) . ?
N4 C42 1.345(5) . ?
N4 C48 1.385(6) . ?
N5 C60 1.360(5) . ?
N5 C64 1.343(6) . ?
N6 C71 1.389(6) . ?
N6 C65 1.342(6) . ?
N7 C1 1.356(6) . ?
N7 C2 1.383(6) . ?
N7 C8 1.485(6) . ?
N8 C24 1.372(6) . ?
N8 C25 1.390(6) . ?
N8 C31 1.482(6) . ?
N9 C42 1.350(5) . ?
N9 C43 1.371(6) . ?
N9 C49 1.469(5) . ?
N10 C65 1.356(6) . ?
N10 C66 1.397(6) . ?
N10 C72 1.475(6) . ?
C1 C19 1.457(6) . ?
C2 C3 1.385(7) . ?
C2 C7 1.400(7) . ?
C3 C4 1.388(7) . ?
C4 C5 1.387(8) . ?
C5 C6 1.366(7) . ?
C6 C7 1.391(6) . ?
C8 C9 1.497(7) . ?
C9 C10 1.373(7) . ?
C9 C14 1.407(7) . ?
C10 C11 1.390(7) . ?
C11 C12 1.406(6) . ?
C12 C13 1.385(7) . ?
C12 C15 1.530(7) . ?
C13 C14 1.382(7) . ?
C15 C16 1.505(7) . ?
C15 C17 1.514(7) . ?
C15 C18 1.546(8) . ?
C71 C66 1.385(7) . ?
C71 C70 1.395(7) . ?
C19 C20 1.381(6) . ?
C20 C21 1.405(7) . ?
C21 C22 1.386(7) . ?
C22 C23 1.374(6) . ?
C23 C24 1.453(6) . ?
C25 C26 1.402(7) . ?
C25 C30 1.401(6) . ?
C26 C27 1.346(7) . ?
C27 C28 1.397(7) . ?
C28 C29 1.360(6) . ?
C29 C30 1.397(6) . ?
C31 C32 1.527(8) . ?
C32 C33 1.372(7) . ?
C32 C37 1.378(7) . ?
C33 C34 1.378(8) . ?
C34 C35 1.382(8) . ?
C35 C36 1.384(8) . ?
C35 C38 1.544(8) . ?
C36 C37 1.383(8) . ?
C38 C39 1.646(15) . ?
C38 C40 1.57(3) . ?
C38 C41 1.461(17) . ?
C38 C39A 1.518(14) . ?
C38 C40A 1.43(2) . ?
C38 C41A 1.606(16) . ?
C42 C60 1.452(6) . ?
C43 C44 1.361(7) . ?
C43 C48 1.386(6) . ?
C44 C45 1.370(7) . ?
C45 C46 1.405(8) . ?
C46 C47 1.358(7) . ?
C47 C48 1.405(6) . ?
C49 C50 1.507(6) . ?
C50 C51 1.384(6) . ?
C50 C55 1.384(6) . ?
C51 C52 1.397(6) . ?
C52 C53 1.381(6) . ?
C53 C54 1.387(6) . ?
C53 C56 1.538(7) . ?
C54 C55 1.390(6) . ?
C56 C57 1.490(7) . ?
C56 C58 1.523(7) . ?
C56 C59 1.517(7) . ?
C60 C61 1.398(6) . ?
C61 C62 1.374(6) . ?
C62 C63 1.397(6) . ?
C63 C64 1.396(6) . ?
C64 C65 1.448(6) . ?
C66 C67 1.413(7) . ?
C67 C68 1.396(8) . ?
C68 C69 1.393(8) . ?
C69 C70 1.390(7) . ?
C72 C73 1.504(7) . ?
C73 C74 1.366(7) . ?
C73 C78 1.365(7) . ?
C74 C75 1.398(9) . ?
C75 C76 1.353(9) . ?
C76 C77 1.354(9) . ?
C76 C79 1.581(10) . ?
C77 C78 1.426(8) . ?
C79 C80 1.51(3) . ?
C79 C81 1.73(3) . ?
C79 C82 1.33(4) . ?
C79 C79A 1.74(3) . ?
C79 C80A 1.61(3) . ?
C79 C81A 1.45(3) . ?
C1Z C2Z 1.3900 . ?
C1Z C6Z 1.3900 . ?
C1Z B1Z 1.62(2) . ?
C2Z C3Z 1.3900 . ?
C3Z C4Z 1.3900 . ?
C4Z C5Z 1.3900 . ?
C5Z C6Z 1.3900 . ?
C7Z C8Z 1.3900 . ?
C7Z C12Z 1.3900 . ?
C7Z B1Z 1.692(19) . ?
C8Z C9Z 1.3900 . ?
C9Z C10Z 1.3900 . ?
C10Z C11Z 1.3900 . ?
C11Z C12Z 1.3900 . ?
C13Z C14Z 1.3900 . ?
C13Z C18Z 1.3900 . ?
C13Z B1Z 1.68(2) . ?
C14Z C15Z 1.3900 . ?
C15Z C16Z 1.3900 . ?
C16Z C17Z 1.3900 . ?
C17Z C18Z 1.3900 . ?
C19Z C20Z 1.3900 . ?
C19Z C24Z 1.3900 . ?
C19Z B1Z 1.95(2) . ?
C20Z C21Z 1.3900 . ?
C21Z C22Z 1.3900 . ?
C22Z C23Z 1.3900 . ?
C23Z C24Z 1.3900 . ?
C1X C2X 1.392(7) . ?
C1X C6X 1.391(7) . ?
C1X B1X 1.649(8) . ?
C2X C3X 1.400(8) . ?
C3X C4X 1.384(9) . ?
C4X C5X 1.386(9) . ?
C5X C6X 1.390(7) . ?
C7X C8X 1.390(6) . ?
C7X C12X 1.401(7) . ?
C7X B1X 1.631(8) . ?
C8X C9X 1.387(7) . ?
C9X C10X 1.376(7) . ?
C10X C11X 1.383(7) . ?
C11X C12X 1.399(7) . ?
C13X C14X 1.376(7) . ?
C13X C18X 1.399(7) . ?
C13X B1X 1.655(8) . ?
C14X C15X 1.388(9) . ?
C15X C16X 1.362(10) . ?
C16X C17X 1.387(10) . ?
C17X C18X 1.380(8) . ?
C19X C20X 1.416(7) . ?
C19X C24X 1.407(7) . ?
C19X B1X 1.654(8) . ?
C20X C21X 1.408(7) . ?
C21X C22X 1.356(8) . ?
C22X C23X 1.384(8) . ?
C23X C24X 1.402(7) . ?
C1Y C2Y 1.3900 . ?
C1Y C6Y 1.3900 . ?
C1Y B1Y 1.52(2) . ?
C2Y C3Y 1.3900 . ?
C3Y C4Y 1.3900 . ?
C4Y C5Y 1.3900 . ?
C5Y C6Y 1.3900 . ?
C7Y C8Y 1.3900 . ?
C7Y C12Y 1.3900 . ?
C7Y B1Y 1.697(18) . ?
C8Y C9Y 1.3900 . ?
C9Y C10Y 1.3900 . ?
C10Y C11Y 1.3900 . ?
C11Y C12Y 1.3900 . ?
C13Y C14Y 1.3900 . ?
C13Y C18Y 1.3900 . ?
C13Y B1Y 1.67(2) . ?
C14Y C15Y 1.3900 . ?
C15Y C16Y 1.3900 . ?
C16Y C17Y 1.3900 . ?
C17Y C18Y 1.3900 . ?
C19Y C20Y 1.3900 . ?
C19Y C24Y 1.3900 . ?
C19Y B1Y 1.70(3) . ?
C20Y C21Y 1.3900 . ?
C21Y C22Y 1.3900 . ?
C22Y C23Y 1.3900 . ?
C23Y C24Y 1.3900 . ?
